data_7234485
loop_
_publ_author_name
'Che-Wei Hsu'
'Yongbiao Zhao'
'Hsiu-Hsuan Yeh'
'Chin-Wei Lu'
'Cong Fan'
'Yue Hu'
'Neil Robertson'
'Gene-Hsiang Lee'
'Xiao Wei Sun'
'Yun Chi'

_publ_section_title
;
 Efficient Pt(ii) emitters assembled from neutral bipyridine and dianionic
 bipyrazolate: designs, photophysical characterization and the fabrication
 of non-doped OLEDs
;
_journal_name_full 'Journal of Materials Chemistry C'
_journal_page_first 10837
_journal_page_last 10847
_journal_paper_doi 10.1039/C5TC02261D
_journal_volume 3
_journal_year 2015
_chemical_formula_sum 'C38 H34 Cl4 F6 N6 Pt'
_chemical_formula_weight 1025.60
_space_group_IT_number 14
_space_group_name_Hall '-P 2yn'
_space_group_name_H-M_alt 'P 1 21/n 1'
_symmetry_cell_setting monoclinic
_symmetry_space_group_name_H-M 'P 1 21/n 1'
_atom_sites_solution_hydrogens geom
_atom_sites_solution_primary direct
_atom_sites_solution_secondary difmap
_cell_angle_alpha 90.00
_cell_angle_beta 95.698(2)
_cell_angle_gamma 90.00
_cell_formula_units_Z 4
_cell_length_a 11.3477(11)
_cell_length_b 17.9505(16)
_cell_length_c 19.3631(18)
_cell_measurement_reflns_used 4858
_cell_measurement_temperature 150(2)
_cell_measurement_theta_max 23.79
_cell_measurement_theta_min 2.27
_cell_volume 3924.7(6)
_computing_cell_refinement 'Bruker SAINT'
_computing_data_collection 'Bruker SMART'
_computing_data_reduction 'Bruker SAINT'
_computing_molecular_graphics 'Bruker SHELXTL'
_computing_publication_material 'Bruker SHELXTL'
_computing_structure_refinement 'SHELXL-97 (Sheldrick, 1997)'
_computing_structure_solution 'SHELXS-97 (Sheldrick, 1990)'
_diffrn_ambient_temperature 150(2)
_diffrn_measured_fraction_theta_full 0.998
_diffrn_measured_fraction_theta_max 0.998
_diffrn_measurement_device_type 'BRUKER SMART APEXCCD area detector'
_diffrn_measurement_method 'omega scans'
_diffrn_radiation_monochromator graphite
_diffrn_radiation_source 'fine-focus sealed tube'
_diffrn_radiation_type MoK\a
_diffrn_radiation_wavelength 0.71073
_diffrn_reflns_av_R_equivalents 0.0462
_diffrn_reflns_av_sigmaI/netI 0.0541
_diffrn_reflns_limit_h_max 14
_diffrn_reflns_limit_h_min -14
_diffrn_reflns_limit_k_max 23
_diffrn_reflns_limit_k_min -21
_diffrn_reflns_limit_l_max 24
_diffrn_reflns_limit_l_min -25
_diffrn_reflns_number 27188
_diffrn_reflns_theta_full 27.50
_diffrn_reflns_theta_max 27.50
_diffrn_reflns_theta_min 2.00
_exptl_absorpt_coefficient_mu 3.913
_exptl_absorpt_correction_T_max 0.5083
_exptl_absorpt_correction_T_min 0.3254
_exptl_absorpt_correction_type multi-scan
_exptl_crystal_colour yellow
_exptl_crystal_density_diffrn 1.736
_exptl_crystal_density_meas ?
_exptl_crystal_density_method 'not measured'
_exptl_crystal_description block
_exptl_crystal_F_000 2016
_exptl_crystal_size_max 0.37
_exptl_crystal_size_mid 0.25
_exptl_crystal_size_min 0.20
_refine_diff_density_max 1.459
_refine_diff_density_min -1.876
_refine_diff_density_rms 0.173
_refine_ls_extinction_method none
_refine_ls_goodness_of_fit_ref 1.045
_refine_ls_hydrogen_treatment constr
_refine_ls_matrix_type full
_refine_ls_number_parameters 502
_refine_ls_number_reflns 8997
_refine_ls_number_restraints 0
_refine_ls_restrained_S_all 1.045
_refine_ls_R_factor_all 0.0609
_refine_ls_R_factor_gt 0.0444
_refine_ls_shift/su_max 0.013
_refine_ls_shift/su_mean 0.000
_refine_ls_structure_factor_coef Fsqd
_refine_ls_weighting_details 'calc w=1/[\s^2^(Fo^2^)+(0.0625P)^2^+12.7045P] where P=(Fo^2^+2Fc^2^)/3'
_refine_ls_weighting_scheme calc
_refine_ls_wR_factor_gt 0.1174
_refine_ls_wR_factor_ref 0.1268
_reflns_number_gt 7120
_reflns_number_total 8997
_reflns_threshold_expression >2sigma(I)
_cod_data_source_file J-Mater-Chem-C-2015-3-10837.cif
_cod_data_source_block complex2
_cod_depositor_comments
;
The following automatic conversions were performed:

data item '_symmetry_cell_setting' value 'Monoclinic' was changed to
'monoclinic' in accordance with the built-in table derived from the
CIF Core dictionary named 'cif_core.dic' version 2.4.5 last updated
on 2014-11-21.

data item '_exptl_crystal_density_meas' value 'not_measured' was
changed to '?' -- the value is perceived as not measured.

Automatic conversion script
Id: cif_fix_values 6909 2019-04-08 15:41:33Z antanas 
;
_cod_original_sg_symbol_H-M P2(1)/n
_cod_database_code 7234485

loop_
_symmetry_equiv_pos_as_xyz
'x, y, z'
'-x+1/2, y+1/2, -z+1/2'
'-x, -y, -z'
'x-1/2, -y-1/2, z-1/2'

loop_
_atom_site_label
_atom_site_type_symbol
_atom_site_fract_x
_atom_site_fract_y
_atom_site_fract_z
_atom_site_U_iso_or_equiv
_atom_site_adp_type
_atom_site_occupancy
_atom_site_symmetry_multiplicity
_atom_site_calc_flag
_atom_site_refinement_flags
_atom_site_disorder_assembly
_atom_site_disorder_group
Pt Pt 0.623035(19) 0.527075(12) 0.055265(10) 0.02265(8) Uani 1 1 d . . .
N1 N 0.5448(5) 0.4202(3) 0.1653(3) 0.0297(11) Uani 1 1 d . . .
N2 N 0.5804(4) 0.4327(3) 0.1019(2) 0.0249(10) Uani 1 1 d . . .
N3 N 0.6738(4) 0.4495(3) -0.0105(2) 0.0254(10) Uani 1 1 d . . .
N4 N 0.7296(4) 0.4553(3) -0.0683(2) 0.0269(11) Uani 1 1 d . . .
N5 N 0.5755(4) 0.6035(3) 0.1238(2) 0.0259(11) Uani 1 1 d . . .
N6 N 0.6772(4) 0.6213(3) 0.0111(2) 0.0259(11) Uani 1 1 d . . .
C1 C 0.5144(7) 0.3125(4) 0.2380(4) 0.0451(18) Uani 1 1 d . . .
C2 C 0.5433(6) 0.3457(4) 0.1719(3) 0.0319(14) Uani 1 1 d . . .
C3 C 0.5780(6) 0.3091(4) 0.1126(3) 0.0300(13) Uani 1 1 d . . .
H3 H 0.5835 0.2571 0.1044 0.036 Uiso 1 1 calc R . .
C4 C 0.6022(5) 0.3672(3) 0.0695(3) 0.0270(12) Uani 1 1 d . . .
C5 C 0.6543(5) 0.3772(3) 0.0046(3) 0.0244(12) Uani 1 1 d . . .
C6 C 0.6986(6) 0.3331(3) -0.0449(3) 0.0290(13) Uani 1 1 d . . .
H6 H 0.6980 0.2804 -0.0485 0.035 Uiso 1 1 calc R . .
C7 C 0.7447(5) 0.3854(3) -0.0886(3) 0.0278(13) Uani 1 1 d . . .
C8 C 0.8118(6) 0.3709(4) -0.1493(3) 0.0353(15) Uani 1 1 d . . .
C9 C 0.5137(5) 0.5901(3) 0.1784(3) 0.0278(13) Uani 1 1 d . . .
H9 H 0.4848 0.5412 0.1851 0.033 Uiso 1 1 calc R . .
C10 C 0.4914(5) 0.6450(3) 0.2247(3) 0.0289(13) Uani 1 1 d . . .
H10 H 0.4466 0.6336 0.2623 0.035 Uiso 1 1 calc R . .
C11 C 0.5338(5) 0.7173(3) 0.2174(3) 0.0264(12) Uani 1 1 d . . .
C12 C 0.5953(5) 0.7313(3) 0.1599(3) 0.0283(13) Uani 1 1 d . . .
H12 H 0.6246 0.7798 0.1523 0.034 Uiso 1 1 calc R . .
C13 C 0.6137(5) 0.6740(3) 0.1138(3) 0.0247(12) Uani 1 1 d . . .
C14 C 0.6742(5) 0.6836(3) 0.0507(3) 0.0268(13) Uani 1 1 d . . .
C15 C 0.7199(6) 0.7503(4) 0.0301(3) 0.0310(14) Uani 1 1 d . . .
H15 H 0.7172 0.7931 0.0588 0.037 Uiso 1 1 calc R . .
C16 C 0.7703(6) 0.7552(3) -0.0328(3) 0.0313(14) Uani 1 1 d . . .
C17 C 0.7664(6) 0.6916(3) -0.0739(3) 0.0328(14) Uani 1 1 d . . .
H17 H 0.7959 0.6934 -0.1181 0.039 Uiso 1 1 calc R . .
C18 C 0.7203(6) 0.6263(4) -0.0511(3) 0.0304(14) Uani 1 1 d . . .
H18 H 0.7188 0.5834 -0.0800 0.037 Uiso 1 1 calc R . .
C19 C 0.5230(5) 0.7762(3) 0.2703(3) 0.0262(12) Uani 1 1 d . . .
C20 C 0.4510(5) 0.8397(3) 0.2567(3) 0.0276(13) Uani 1 1 d . . .
C21 C 0.4506(5) 0.8946(4) 0.3076(3) 0.0306(13) Uani 1 1 d . . .
H21 H 0.4029 0.9376 0.2985 0.037 Uiso 1 1 calc R . .
C22 C 0.5175(6) 0.8883(4) 0.3711(3) 0.0341(15) Uani 1 1 d . . .
C23 C 0.5860(5) 0.8252(4) 0.3842(3) 0.0324(14) Uani 1 1 d . . .
H23 H 0.6314 0.8200 0.4279 0.039 Uiso 1 1 calc R . .
C24 C 0.5899(5) 0.7688(4) 0.3347(3) 0.0290(13) Uani 1 1 d . . .
C25 C 0.3762(6) 0.8496(4) 0.1890(3) 0.0341(14) Uani 1 1 d . . .
H25A H 0.3092 0.8824 0.1957 0.051 Uiso 1 1 calc R . .
H25B H 0.3465 0.8010 0.1720 0.051 Uiso 1 1 calc R . .
H25C H 0.4240 0.8719 0.1549 0.051 Uiso 1 1 calc R . .
C26 C 0.5177(7) 0.9494(4) 0.4253(4) 0.0444(18) Uani 1 1 d . . .
H26A H 0.5789 0.9861 0.4175 0.067 Uiso 1 1 calc R . .
H26B H 0.5342 0.9277 0.4717 0.067 Uiso 1 1 calc R . .
H26C H 0.4401 0.9738 0.4216 0.067 Uiso 1 1 calc R . .
C27 C 0.6683(6) 0.7015(4) 0.3523(3) 0.0378(15) Uani 1 1 d . . .
H27A H 0.7098 0.7076 0.3988 0.057 Uiso 1 1 calc R . .
H27B H 0.7263 0.6969 0.3183 0.057 Uiso 1 1 calc R . .
H27C H 0.6193 0.6564 0.3511 0.057 Uiso 1 1 calc R . .
C28 C 0.8277(6) 0.8256(4) -0.0544(3) 0.0356(15) Uani 1 1 d . . .
C29 C 0.7701(7) 0.8693(4) -0.1078(3) 0.0405(17) Uani 1 1 d . . .
C30 C 0.8287(8) 0.9329(4) -0.1289(4) 0.0449(18) Uani 1 1 d . . .
H30 H 0.7905 0.9637 -0.1643 0.054 Uiso 1 1 calc R . .
C31 C 0.9403(8) 0.9518(4) -0.0997(4) 0.049(2) Uani 1 1 d . . .
C32 C 0.9941(7) 0.9081(4) -0.0470(4) 0.0480(19) Uani 1 1 d . . .
H32 H 1.0702 0.9221 -0.0261 0.058 Uiso 1 1 calc R . .
C33 C 0.9406(7) 0.8438(4) -0.0231(3) 0.0395(17) Uani 1 1 d . . .
C34 C 0.6511(8) 0.8504(5) -0.1421(4) 0.057(2) Uani 1 1 d . . .
H34A H 0.6582 0.8096 -0.1750 0.086 Uiso 1 1 calc R . .
H34B H 0.6171 0.8941 -0.1669 0.086 Uiso 1 1 calc R . .
H34C H 0.5996 0.8350 -0.1069 0.086 Uiso 1 1 calc R . .
C35 C 1.0080(11) 1.0184(5) -0.1249(5) 0.078(4) Uani 1 1 d . . .
H35A H 1.0427 1.0049 -0.1676 0.118 Uiso 1 1 calc R . .
H35B H 1.0711 1.0326 -0.0892 0.118 Uiso 1 1 calc R . .
H35C H 0.9535 1.0604 -0.1343 0.118 Uiso 1 1 calc R . .
C36 C 1.0030(7) 0.7969(5) 0.0328(4) 0.0493(19) Uani 1 1 d . . .
H36A H 0.9644 0.8027 0.0756 0.074 Uiso 1 1 calc R . .
H36B H 1.0859 0.8128 0.0411 0.074 Uiso 1 1 calc R . .
H36C H 0.9997 0.7446 0.0185 0.074 Uiso 1 1 calc R . .
F1 F 0.5834(5) 0.3403(3) 0.2930(2) 0.0675(15) Uani 1 1 d . . .
F2 F 0.4039(5) 0.3226(3) 0.2515(3) 0.0756(17) Uani 1 1 d . . .
F3 F 0.5362(5) 0.2388(2) 0.2398(2) 0.0543(12) Uani 1 1 d . . .
F4 F 0.7932(4) 0.4227(2) -0.1987(2) 0.0547(12) Uani 1 1 d . . .
F5 F 0.9286(4) 0.3699(3) -0.1328(2) 0.0603(13) Uani 1 1 d . . .
F6 F 0.7841(4) 0.3058(2) -0.1793(2) 0.0557(12) Uani 1 1 d . . .
C37 C 0.398(2) 0.9274(8) 0.9671(11) 0.210(12) Uani 1 1 d . . .
H37A H 0.3480 0.9128 0.9246 0.252 Uiso 1 1 calc R . .
H37B H 0.4666 0.9555 0.9522 0.252 Uiso 1 1 calc R . .
Cl1 Cl 0.3186(4) 0.9863(3) 1.0138(3) 0.1415(16) Uani 1 1 d . . .
Cl2 Cl 0.4491(5) 0.8516(3) 1.0056(2) 0.1484(17) Uani 1 1 d . . .
C38 C 0.7946(8) 0.4725(5) 0.2530(5) 0.062(2) Uani 1 1 d . . .
H38A H 0.8273 0.4365 0.2212 0.075 Uiso 1 1 calc R . .
H38B H 0.7074 0.4728 0.2426 0.075 Uiso 1 1 calc R . .
Cl3 Cl 0.8491(3) 0.56062(17) 0.23760(16) 0.0846(8) Uani 1 1 d . . .
Cl4 Cl 0.8309(3) 0.44309(17) 0.33944(15) 0.0809(7) Uani 1 1 d . . .

loop_
_atom_site_aniso_label
_atom_site_aniso_U_11
_atom_site_aniso_U_22
_atom_site_aniso_U_33
_atom_site_aniso_U_23
_atom_site_aniso_U_13
_atom_site_aniso_U_12
Pt 0.02860(13) 0.02073(13) 0.01986(12) -0.00095(8) 0.00857(8) 0.00013(9)
N1 0.036(3) 0.026(3) 0.030(3) 0.002(2) 0.015(2) -0.003(2)
N2 0.032(3) 0.021(3) 0.023(2) 0.0003(19) 0.008(2) -0.002(2)
N3 0.027(2) 0.029(3) 0.021(2) -0.002(2) 0.0072(19) 0.000(2)
N4 0.032(3) 0.029(3) 0.021(2) -0.004(2) 0.009(2) -0.003(2)
N5 0.032(3) 0.028(3) 0.019(2) 0.0012(19) 0.0108(19) -0.001(2)
N6 0.034(3) 0.024(3) 0.021(2) 0.0012(19) 0.010(2) 0.002(2)
C1 0.069(5) 0.031(4) 0.038(4) 0.006(3) 0.019(4) -0.005(3)
C2 0.041(4) 0.026(3) 0.030(3) 0.002(3) 0.012(3) 0.001(3)
C3 0.040(3) 0.023(3) 0.029(3) -0.003(2) 0.012(3) 0.001(3)
C4 0.029(3) 0.024(3) 0.028(3) -0.003(2) 0.006(2) -0.002(2)
C5 0.030(3) 0.022(3) 0.021(3) 0.001(2) 0.003(2) -0.002(2)
C6 0.039(3) 0.023(3) 0.026(3) -0.002(2) 0.007(3) 0.001(3)
C7 0.034(3) 0.027(3) 0.023(3) -0.008(2) 0.007(2) 0.001(3)
C8 0.043(4) 0.032(4) 0.032(3) -0.003(3) 0.011(3) -0.003(3)
C9 0.031(3) 0.024(3) 0.030(3) 0.003(2) 0.011(2) 0.000(2)
C10 0.033(3) 0.034(4) 0.022(3) -0.003(2) 0.014(2) -0.003(3)
C11 0.033(3) 0.025(3) 0.023(3) 0.000(2) 0.008(2) 0.003(2)
C12 0.034(3) 0.027(3) 0.026(3) -0.002(2) 0.011(2) -0.004(3)
C13 0.032(3) 0.024(3) 0.019(3) 0.000(2) 0.009(2) -0.003(2)
C14 0.036(3) 0.026(3) 0.021(3) -0.002(2) 0.012(2) 0.003(3)
C15 0.041(4) 0.025(3) 0.028(3) -0.002(2) 0.012(3) -0.003(3)
C16 0.043(4) 0.026(3) 0.027(3) 0.001(2) 0.018(3) -0.002(3)
C17 0.048(4) 0.027(3) 0.026(3) -0.001(2) 0.018(3) 0.002(3)
C18 0.044(4) 0.029(3) 0.021(3) -0.001(2) 0.017(3) 0.001(3)
C19 0.031(3) 0.025(3) 0.025(3) -0.003(2) 0.013(2) -0.005(2)
C20 0.029(3) 0.031(3) 0.024(3) -0.003(2) 0.010(2) -0.002(3)
C21 0.034(3) 0.026(3) 0.033(3) -0.005(2) 0.011(3) 0.003(3)
C22 0.035(3) 0.038(4) 0.032(3) -0.012(3) 0.015(3) -0.002(3)
C23 0.032(3) 0.041(4) 0.026(3) -0.004(3) 0.008(2) -0.004(3)
C24 0.030(3) 0.032(3) 0.026(3) 0.000(2) 0.013(2) -0.003(3)
C25 0.038(4) 0.034(4) 0.031(3) -0.001(3) 0.003(3) 0.005(3)
C26 0.042(4) 0.050(4) 0.042(4) -0.023(3) 0.008(3) 0.000(3)
C27 0.042(4) 0.036(4) 0.035(4) 0.001(3) 0.003(3) 0.002(3)
C28 0.055(4) 0.030(4) 0.026(3) -0.002(3) 0.024(3) -0.007(3)
C29 0.061(5) 0.033(4) 0.032(3) 0.001(3) 0.024(3) -0.003(3)
C30 0.075(5) 0.031(4) 0.032(4) 0.005(3) 0.024(4) -0.003(4)
C31 0.083(6) 0.034(4) 0.038(4) -0.006(3) 0.039(4) -0.018(4)
C32 0.058(5) 0.050(5) 0.040(4) -0.007(3) 0.023(3) -0.016(4)
C33 0.057(4) 0.031(4) 0.035(4) -0.004(3) 0.026(3) -0.008(3)
C34 0.065(5) 0.055(5) 0.052(5) 0.015(4) 0.008(4) -0.010(4)
C35 0.142(10) 0.044(5) 0.058(6) -0.007(4) 0.054(6) -0.049(6)
C36 0.053(5) 0.049(5) 0.046(4) -0.001(4) 0.008(4) -0.003(4)
F1 0.128(5) 0.048(3) 0.028(2) 0.004(2) 0.016(3) -0.015(3)
F2 0.086(4) 0.064(3) 0.088(4) 0.026(3) 0.063(3) 0.011(3)
F3 0.094(4) 0.029(2) 0.043(2) 0.0063(18) 0.022(2) -0.001(2)
F4 0.088(3) 0.048(3) 0.032(2) 0.0000(19) 0.030(2) 0.005(2)
F5 0.043(2) 0.085(4) 0.057(3) -0.012(3) 0.022(2) 0.006(2)
F6 0.080(3) 0.040(3) 0.053(3) -0.025(2) 0.038(2) -0.012(2)
C37 0.39(3) 0.051(9) 0.21(2) -0.010(11) 0.13(2) 0.061(14)
Cl1 0.132(4) 0.161(4) 0.133(4) -0.037(3) 0.023(3) 0.015(3)
Cl2 0.221(5) 0.143(4) 0.087(2) -0.001(2) 0.040(3) -0.002(3)
C38 0.046(5) 0.081(7) 0.060(5) -0.023(5) 0.008(4) -0.002(4)
Cl3 0.0752(17) 0.0784(18) 0.099(2) 0.0004(15) 0.0031(15) -0.0050(14)
Cl4 0.0843(18) 0.0798(18) 0.0778(17) -0.0069(14) 0.0037(14) 0.0149(15)

loop_
_atom_type_symbol
_atom_type_description
_atom_type_scat_dispersion_real
_atom_type_scat_dispersion_imag
_atom_type_scat_source
C C 0.0033 0.0016 'International Tables Vol C Tables 4.2.6.8 and 6.1.1.4'
H H 0.0000 0.0000 'International Tables Vol C Tables 4.2.6.8 and 6.1.1.4'
N N 0.0061 0.0033 'International Tables Vol C Tables 4.2.6.8 and 6.1.1.4'
F F 0.0171 0.0103 'International Tables Vol C Tables 4.2.6.8 and 6.1.1.4'
Cl Cl 0.1484 0.1585 'International Tables Vol C Tables 4.2.6.8 and 6.1.1.4'
Pt Pt -1.7033 8.3905 'International Tables Vol C Tables 4.2.6.8 and 6.1.1.4'

loop_
_geom_angle_atom_site_label_1
_geom_angle_atom_site_label_2
_geom_angle_atom_site_label_3
_geom_angle
_geom_angle_site_symmetry_1
_geom_angle_site_symmetry_3
N2 Pt N3 78.3(2) . .
N2 Pt N6 176.2(2) . .
N3 Pt N6 101.21(19) . .
N2 Pt N5 100.73(19) . .
N3 Pt N5 178.1(2) . .
N6 Pt N5 79.70(19) . .
C2 N1 N2 105.1(5) . .
N1 N2 C4 111.0(5) . .
N1 N2 Pt 131.3(4) . .
C4 N2 Pt 117.3(4) . .
N4 N3 C5 110.8(5) . .
N4 N3 Pt 131.5(4) . .
C5 N3 Pt 117.7(4) . .
C7 N4 N3 104.9(5) . .
C9 N5 C13 118.5(5) . .
C9 N5 Pt 126.0(4) . .
C13 N5 Pt 115.5(3) . .
C18 N6 C14 118.8(5) . .
C18 N6 Pt 125.9(4) . .
C14 N6 Pt 115.2(4) . .
F2 C1 F3 107.8(6) . .
F2 C1 F1 106.3(6) . .
F3 C1 F1 104.6(6) . .
F2 C1 C2 114.4(7) . .
F3 C1 C2 111.3(6) . .
F1 C1 C2 111.8(6) . .
N1 C2 C3 112.2(5) . .
N1 C2 C1 119.4(6) . .
C3 C2 C1 128.3(6) . .
C4 C3 C2 103.2(5) . .
N2 C4 C3 108.5(5) . .
N2 C4 C5 113.5(5) . .
C3 C4 C5 137.6(6) . .
N3 C5 C6 108.8(5) . .
N3 C5 C4 113.2(5) . .
C6 C5 C4 137.8(6) . .
C5 C6 C7 102.7(5) . .
N4 C7 C6 112.7(5) . .
N4 C7 C8 119.4(5) . .
C6 C7 C8 127.8(6) . .
F6 C8 F5 106.3(6) . .
F6 C8 F4 106.6(5) . .
F5 C8 F4 105.3(5) . .
F6 C8 C7 112.5(5) . .
F5 C8 C7 112.8(5) . .
F4 C8 C7 112.8(6) . .
N5 C9 C10 121.9(6) . .
C9 C10 C11 120.9(5) . .
C12 C11 C10 117.0(5) . .
C12 C11 C19 120.2(5) . .
C10 C11 C19 122.6(5) . .
C13 C12 C11 119.9(6) . .
N5 C13 C12 121.8(5) . .
N5 C13 C14 114.2(5) . .
C12 C13 C14 124.1(5) . .
N6 C14 C15 121.4(5) . .
N6 C14 C13 114.4(5) . .
C15 C14 C13 124.2(5) . .
C14 C15 C16 120.2(6) . .
C17 C16 C15 117.1(5) . .
C17 C16 C28 121.4(5) . .
C15 C16 C28 121.4(5) . .
C18 C17 C16 120.5(5) . .
N6 C18 C17 121.8(6) . .
C24 C19 C20 119.6(5) . .
C24 C19 C11 118.2(5) . .
C20 C19 C11 122.2(5) . .
C21 C20 C19 118.8(6) . .
C21 C20 C25 119.6(6) . .
C19 C20 C25 121.6(5) . .
C22 C21 C20 122.0(6) . .
C23 C22 C21 118.6(6) . .
C23 C22 C26 120.2(6) . .
C21 C22 C26 121.2(6) . .
C22 C23 C24 121.5(6) . .
C23 C24 C19 119.5(6) . .
C23 C24 C27 118.7(6) . .
C19 C24 C27 121.8(5) . .
C33 C28 C29 121.7(6) . .
C33 C28 C16 118.8(6) . .
C29 C28 C16 119.4(6) . .
C30 C29 C28 118.0(7) . .
C30 C29 C34 119.5(7) . .
C28 C29 C34 122.5(6) . .
C31 C30 C29 121.6(7) . .
C30 C31 C32 119.0(7) . .
C30 C31 C35 122.1(8) . .
C32 C31 C35 118.8(9) . .
C31 C32 C33 122.5(8) . .
C28 C33 C32 117.2(7) . .
C28 C33 C36 121.9(6) . .
C32 C33 C36 120.8(7) . .
Cl2 C37 Cl1 117.1(12) . .
Cl3 C38 Cl4 112.5(5) . .

loop_
_geom_bond_atom_site_label_1
_geom_bond_atom_site_label_2
_geom_bond_distance
_geom_bond_site_symmetry_2
Pt N2 2.001(5) .
Pt N3 2.009(5) .
Pt N6 2.019(5) .
Pt N5 2.019(5) .
N1 C2 1.344(8) .
N1 N2 1.348(6) .
N2 C4 1.367(8) .
N3 N4 1.345(6) .
N3 C5 1.353(8) .
N4 C7 1.331(8) .
N5 C9 1.347(7) .
N5 C13 1.358(8) .
N6 C18 1.348(7) .
N6 C14 1.358(7) .
C1 F2 1.319(9) .
C1 F3 1.345(8) .
C1 F1 1.353(9) .
C1 C2 1.477(9) .
C2 C3 1.413(8) .
C3 C4 1.382(8) .
C4 C5 1.452(8) .
C5 C6 1.375(8) .
C6 C7 1.399(8) .
C7 C8 1.485(8) .
C8 F6 1.329(8) .
C8 F5 1.332(8) .
C8 F4 1.336(8) .
C9 C10 1.373(8) .
C10 C11 1.396(9) .
C11 C12 1.394(8) .
C11 C19 1.486(8) .
C12 C13 1.390(8) .
C13 C14 1.470(7) .
C14 C15 1.380(8) .
C15 C16 1.399(8) .
C16 C17 1.390(8) .
C16 C28 1.499(9) .
C17 C18 1.376(9) .
C19 C24 1.401(9) .
C19 C20 1.413(9) .
C20 C21 1.393(8) .
C20 C25 1.501(8) .
C21 C22 1.384(9) .
C22 C23 1.383(9) .
C22 C26 1.517(9) .
C23 C24 1.397(9) .
C24 C27 1.520(9) .
C28 C33 1.400(10) .
C28 C29 1.407(10) .
C29 C30 1.403(9) .
C29 C34 1.483(11) .
C30 C31 1.377(12) .
C31 C32 1.380(12) .
C31 C35 1.527(10) .
C32 C33 1.403(9) .
C33 C36 1.494(11) .
C37 Cl2 1.629(17) .
C37 Cl1 1.710(15) .
C38 Cl3 1.735(10) .
C38 Cl4 1.765(10) .
